data_7114223
loop_
_publ_author_name
'Braga, Dario'
'Polito, Marco'
'Bracaccini, Marco'
'D'Addario, Daniela'
'Tagliavini, Emilio'
'Proserpio, Davide M.'
'Grepioni, Fabrizia'

_publ_section_title
;
 Novel hetero-bimetallic metalla-macrocycles based on the bis-1-pyridyl
 ferrocene [Fe(\h5-C5H4-1-C5H4N)2] ligand. Design, synthesis and
 structural characterization of the complexes
 [Fe(\h5-C5H4-1-C5H4N)2](Agi)22+/(Cuii)24+/(Znii)24+
;
_journal_issue 10
_journal_name_full 'Chemical Communications'
_journal_page_first 1080
_journal_paper_doi 10.1039/b200344a
_journal_year 2002
_chemical_formula_sum 'C40 H32 Cl4 Fe2 N4 Zn2'
_chemical_formula_weight 952.94
_chemical_name_systematic
; 
? 
;
_space_group_IT_number 56
_symmetry_cell_setting orthorhombic
_symmetry_space_group_name_Hall '-P 2ab 2ac'
_symmetry_space_group_name_H-M 'P c c n'
_atom_sites_solution_hydrogens geom
_atom_sites_solution_primary direct
_atom_sites_solution_secondary difmap
_audit_creation_method SHELXL-97
_cell_angle_alpha 90.00
_cell_angle_beta 90.00
_cell_angle_gamma 90.00
_cell_formula_units_Z 4
_cell_length_a 18.1586(8)
_cell_length_b 14.4554(6)
_cell_length_c 14.44580(10)
_cell_measurement_temperature 293(2)
_cell_volume 3791.9(2)
_computing_structure_refinement 'SHELXL-97 (Sheldrick, 1997)'
_computing_structure_solution 'SHELXS-97 (Sheldrick, 1990)'
_diffrn_ambient_temperature 293(2)
_diffrn_measured_fraction_theta_full 0.994
_diffrn_measured_fraction_theta_max 0.994
_diffrn_measurement_device_type 'Bruker Smart CCD'
_diffrn_measurement_method '\w scans'
_diffrn_radiation_monochromator graphite
_diffrn_radiation_source 'fine-focus sealed tube'
_diffrn_radiation_type MoK\a
_diffrn_radiation_wavelength 0.71073
_diffrn_reflns_av_R_equivalents 0.1518
_diffrn_reflns_av_sigmaI/netI 0.0821
_diffrn_reflns_limit_h_max 19
_diffrn_reflns_limit_h_min -19
_diffrn_reflns_limit_k_max 15
_diffrn_reflns_limit_k_min -15
_diffrn_reflns_limit_l_max 15
_diffrn_reflns_limit_l_min -15
_diffrn_reflns_number 26764
_diffrn_reflns_theta_full 23.01
_diffrn_reflns_theta_max 23.01
_diffrn_reflns_theta_min 1.80
_exptl_absorpt_coefficient_mu 2.318
_exptl_absorpt_correction_T_max 1.00
_exptl_absorpt_correction_T_min 0.79
_exptl_absorpt_correction_type 'Bruker Smart'
_exptl_crystal_colour prism
_exptl_crystal_density_diffrn 1.669
_exptl_crystal_density_method 'not measured'
_exptl_crystal_description red
_exptl_crystal_F_000 1920
_exptl_crystal_size_max 0.14
_exptl_crystal_size_mid 0.12
_exptl_crystal_size_min 0.11
_refine_diff_density_max 0.492
_refine_diff_density_min -0.388
_refine_diff_density_rms 0.102
_refine_ls_extinction_method none
_refine_ls_goodness_of_fit_ref 1.170
_refine_ls_hydrogen_treatment mixed
_refine_ls_matrix_type full
_refine_ls_number_parameters 217
_refine_ls_number_reflns 2630
_refine_ls_number_restraints 0
_refine_ls_restrained_S_all 1.170
_refine_ls_R_factor_all 0.1202
_refine_ls_R_factor_gt 0.0897
_refine_ls_shift/su_max 0.000
_refine_ls_shift/su_mean 0.000
_refine_ls_structure_factor_coef Fsqd
_refine_ls_weighting_details 'calc w=1/[\s^2^(Fo^2^)+(0.0456P)^2^+19.5532P] where P=(Fo^2^+2Fc^2^)/3'
_refine_ls_weighting_scheme calc
_refine_ls_wR_factor_gt 0.1586
_refine_ls_wR_factor_ref 0.1710
_reflns_number_gt 1984
_reflns_number_total 2630
_reflns_threshold_expression >2sigma(I)
_cod_data_source_file b200344a.txt
_cod_data_source_block 1zn
_cod_depositor_comments
;
The following automatic conversions were performed:

'_symmetry_cell_setting' value 'Orthorhombic' changed to
'orthorhombic' according to
/usr/data/users/saulius/automatic-downloads/retrospective/RSC/lib/dictionaries/cif_core.dic
dictionary named 'cif_core.dic' version 2.4.2 from 2011-04-26.

Automatic conversion script
Id: cif_fix_values 2281 2013-09-26 08:29:07Z andrius 
;
_cod_original_sg_symbol_H-M Pccn
_cod_database_code 7114223

loop_
_symmetry_equiv_pos_as_xyz
'x, y, z'
'-x+1/2, -y+1/2, z'
'x+1/2, -y, -z+1/2'
'-x, y+1/2, -z+1/2'
'-x, -y, -z'
'x-1/2, y-1/2, -z'
'-x-1/2, y, z-1/2'
'x, -y-1/2, z-1/2'

loop_
_atom_site_label
_atom_site_type_symbol
_atom_site_fract_x
_atom_site_fract_y
_atom_site_fract_z
_atom_site_U_iso_or_equiv
_atom_site_adp_type
_atom_site_occupancy
_atom_site_symmetry_multiplicity
_atom_site_calc_flag
_atom_site_refinement_flags
Zn1 Zn 0.21531(7) 0.04279(9) -0.04589(9) 0.0471(4) Uani 1 1 d .
Fe1 Fe 0.57060(8) 0.17163(10) 0.22232(10) 0.0379(4) Uani 1 1 d .
Cl1 Cl 0.20450(19) 0.1083(3) -0.1829(2) 0.0894(13) Uani 1 1 d .
Cl2 Cl 0.17732(17) -0.1027(2) -0.0306(3) 0.0786(11) Uani 1 1 d .
N1 N 0.3179(4) 0.0628(6) 0.0070(6) 0.041(2) Uani 1 1 d .
N2 N 0.1477(5) 0.1089(6) 0.0468(6) 0.048(2) Uani 1 1 d .
C1 C 0.5359(3) 0.0898(5) 0.1156(5) 0.037(3) Uani 1 1 d G
C2 C 0.5647(5) 0.0341(5) 0.1881(5) 0.066(4) Uani 1 1 d G
H2 H 0.5393 -0.0117 0.2201 0.080 Uiso 1 1 calc R
C3 C 0.6391(5) 0.0605(6) 0.2029(6) 0.078(5) Uani 1 1 d G
H3 H 0.6709 0.0351 0.2464 0.093 Uiso 1 1 calc R
C4 C 0.6563(3) 0.1326(7) 0.1397(7) 0.071(4) Uani 1 1 d G
H4 H 0.7014 0.1626 0.1346 0.085 Uiso 1 1 calc R
C5 C 0.5925(4) 0.1507(5) 0.0858(5) 0.050(3) Uani 1 1 d G
H5 H 0.5885 0.1947 0.0391 0.060 Uiso 1 1 calc R
C6 C 0.4606(6) 0.0821(7) 0.0801(7) 0.037(3) Uani 1 1 d .
C7 C 0.4096(6) 0.0208(8) 0.1164(8) 0.056(3) Uani 1 1 d .
H7 H 0.4228 -0.0161 0.1665 0.067 Uiso 1 1 calc R
C8 C 0.3408(6) 0.0134(8) 0.0805(8) 0.053(3) Uani 1 1 d .
H8 H 0.3080 -0.0277 0.1080 0.064 Uiso 1 1 calc R
C9 C 0.3663(6) 0.1232(8) -0.0281(7) 0.049(3) Uani 1 1 d .
H9 H 0.3515 0.1599 -0.0776 0.058 Uiso 1 1 calc R
C10 C 0.4361(6) 0.1341(7) 0.0045(7) 0.048(3) Uani 1 1 d .
H10 H 0.4676 0.1763 -0.0235 0.057 Uiso 1 1 calc R
C11 C -0.0037(4) 0.2186(5) 0.2445(4) 0.044(3) Uani 1 1 d G
C12 C 0.0114(3) 0.2880(5) 0.3114(5) 0.046(3) Uani 1 1 d G
H12 H 0.0565 0.3171 0.3206 0.055 Uiso 1 1 calc R
C13 C -0.0543(4) 0.3053(5) 0.3616(4) 0.062(4) Uani 1 1 d G
H13 H -0.0599 0.3477 0.4095 0.074 Uiso 1 1 calc R
C14 C -0.1102(3) 0.2466(6) 0.3258(5) 0.058(3) Uani 1 1 d G
H14 H -0.1587 0.2437 0.3462 0.069 Uiso 1 1 calc R
C15 C -0.0789(4) 0.1930(5) 0.2535(5) 0.047(3) Uani 1 1 d G
H15 H -0.1033 0.1488 0.2181 0.057 Uiso 1 1 calc R
C16 C 0.0484(5) 0.1814(7) 0.1759(7) 0.039(3) Uani 1 1 d .
C17 C 0.1241(6) 0.1953(7) 0.1838(8) 0.047(3) Uani 1 1 d .
H17 H 0.1431 0.2299 0.2326 0.056 Uiso 1 1 calc R
C18 C 0.1700(6) 0.1578(7) 0.1195(7) 0.047(3) Uani 1 1 d .
H18 H 0.2204 0.1670 0.1270 0.057 Uiso 1 1 calc R
C19 C 0.0745(6) 0.0962(8) 0.0388(8) 0.058(3) Uani 1 1 d .
H19 H 0.0571 0.0620 -0.0111 0.069 Uiso 1 1 calc R
C20 C 0.0249(6) 0.1309(8) 0.0999(8) 0.050(3) Uani 1 1 d .
H20 H -0.0251 0.1207 0.0906 0.059 Uiso 1 1 calc R

loop_
_atom_site_aniso_label
_atom_site_aniso_U_11
_atom_site_aniso_U_22
_atom_site_aniso_U_33
_atom_site_aniso_U_23
_atom_site_aniso_U_13
_atom_site_aniso_U_12
Zn1 0.0359(7) 0.0581(8) 0.0472(7) -0.0107(7) 0.0039(6) -0.0010(7)
Fe1 0.0353(8) 0.0410(9) 0.0375(8) -0.0055(7) -0.0025(7) 0.0082(7)
Cl1 0.070(2) 0.141(4) 0.057(2) 0.026(2) 0.0021(18) 0.029(2)
Cl2 0.0557(19) 0.063(2) 0.117(3) -0.024(2) 0.035(2) -0.0163(17)
N1 0.032(5) 0.046(6) 0.045(5) -0.008(5) 0.003(4) -0.004(4)
N2 0.038(5) 0.059(6) 0.046(6) -0.015(5) 0.009(5) 0.007(5)
C1 0.048(7) 0.026(6) 0.037(6) -0.015(5) -0.002(5) 0.000(5)
C2 0.074(9) 0.028(6) 0.097(10) -0.004(7) -0.029(8) 0.010(7)
C3 0.060(9) 0.068(9) 0.105(12) -0.044(9) -0.040(9) 0.041(8)
C4 0.027(7) 0.096(11) 0.091(10) -0.047(9) 0.013(7) 0.008(7)
C5 0.043(7) 0.071(8) 0.036(6) -0.023(6) 0.019(6) -0.005(6)
C6 0.044(6) 0.033(6) 0.034(6) -0.008(5) 0.000(5) 0.003(5)
C7 0.051(8) 0.054(8) 0.064(8) 0.032(6) -0.016(6) -0.015(6)
C8 0.045(7) 0.062(8) 0.052(7) 0.021(6) -0.002(6) 0.000(6)
C9 0.049(7) 0.050(7) 0.046(7) 0.000(6) -0.004(6) -0.008(6)
C10 0.047(7) 0.049(7) 0.048(7) 0.009(6) -0.010(6) -0.014(6)
C11 0.056(7) 0.035(6) 0.040(6) 0.005(5) -0.011(6) 0.014(6)
C12 0.046(7) 0.066(8) 0.027(6) 0.007(6) 0.000(5) 0.016(6)
C13 0.058(8) 0.108(11) 0.020(6) 0.003(6) 0.004(6) 0.025(8)
C14 0.050(7) 0.075(9) 0.048(7) 0.033(7) 0.024(6) 0.022(7)
C15 0.047(7) 0.049(7) 0.046(7) 0.016(5) 0.011(6) -0.002(6)
C16 0.044(7) 0.039(6) 0.034(6) -0.001(5) -0.002(5) 0.018(5)
C17 0.045(7) 0.048(7) 0.048(7) -0.008(6) -0.004(6) 0.005(6)
C18 0.039(6) 0.052(7) 0.051(7) -0.018(6) 0.002(6) 0.013(6)
C19 0.040(7) 0.074(9) 0.060(8) -0.012(7) -0.005(6) 0.014(7)
C20 0.038(6) 0.050(7) 0.061(8) 0.002(6) 0.001(6) 0.004(6)

loop_
_atom_type_symbol
_atom_type_description
_atom_type_scat_dispersion_real
_atom_type_scat_dispersion_imag
_atom_type_scat_source
C C 0.0033 0.0016 'International Tables Vol C Tables 4.2.6.8 and 6.1.1.4'
H H 0.0000 0.0000 'International Tables Vol C Tables 4.2.6.8 and 6.1.1.4'
Cl Cl 0.1484 0.1585 'International Tables Vol C Tables 4.2.6.8 and 6.1.1.4'
Fe Fe 0.3463 0.8444 'International Tables Vol C Tables 4.2.6.8 and 6.1.1.4'
N N 0.0061 0.0033 'International Tables Vol C Tables 4.2.6.8 and 6.1.1.4'
Zn Zn 0.2839 1.4301 'International Tables Vol C Tables 4.2.6.8 and 6.1.1.4'

loop_
_geom_angle_atom_site_label_1
_geom_angle_atom_site_label_2
_geom_angle_atom_site_label_3
_geom_angle
_geom_angle_site_symmetry_1
_geom_angle_site_symmetry_3
N1 Zn1 N2 103.7(3) . .
N1 Zn1 Cl1 111.0(3) . .
N2 Zn1 Cl1 109.4(3) . .
N1 Zn1 Cl2 112.4(3) . .
N2 Zn1 Cl2 101.0(3) . .
Cl1 Zn1 Cl2 117.89(17) . .
C15 Fe1 C11 41.2(4) 2 2
C15 Fe1 C5 110.3(15) 2 .
C11 Fe1 C5 112.8(3) 2 .
C15 Fe1 C14 41.0(11) 2 2
C11 Fe1 C14 68.9(11) 2 2
C5 Fe1 C14 136.8(12) . 2
C15 Fe1 C4 110.0(9) 2 .
C11 Fe1 C4 140.1(4) 2 .
C5 Fe1 C4 40.79(13) . .
C14 Fe1 C4 108.7(6) 2 .
C15 Fe1 C1 139.0(14) 2 .
C11 Fe1 C1 112.9(3) 2 .
C5 Fe1 C1 40.77(12) . .
C14 Fe1 C1 177.2(7) 2 .
C4 Fe1 C1 68.51(15) . .
C15 Fe1 C3 138.3(4) 2 .
C11 Fe1 C3 178.7(3) 2 .
C5 Fe1 C3 68.44(16) . .
C14 Fe1 C3 109.9(11) 2 .
C4 Fe1 C3 40.62(13) . .
C1 Fe1 C3 68.31(16) . .
C15 Fe1 C2 178.4(11) 2 .
C11 Fe1 C2 140.1(3) 2 .
C5 Fe1 C2 68.42(15) . .
C14 Fe1 C2 139.3(16) 2 .
C4 Fe1 C2 68.32(16) . .
C1 Fe1 C2 40.59(12) . .
C3 Fe1 C2 40.51(13) . .
C15 Fe1 C12 68.8(16) 2 2
C11 Fe1 C12 40.8(12) 2 2
C5 Fe1 C12 142.3(10) . 2
C14 Fe1 C12 68.4(16) 2 2
C4 Fe1 C12 176.8(10) . 2
C1 Fe1 C12 114.4(11) . 2
C3 Fe1 C12 138.4(13) . 2
C2 Fe1 C12 112.8(13) . 2
C15 Fe1 C13 68.6(18) 2 2
C11 Fe1 C13 68.5(12) 2 2
C5 Fe1 C13 176.9(6) . 2
C14 Fe1 C13 40.5(12) 2 2
C4 Fe1 C13 136.5(5) . 2
C1 Fe1 C13 141.8(12) . 2
C3 Fe1 C13 110.3(12) . 2
C2 Fe1 C13 112.6(15) . 2
C12 Fe1 C13 40.4(7) 2 2
C9 N1 C8 116.2(9) . .
C9 N1 Zn1 123.5(7) . .
C8 N1 Zn1 120.3(7) . .
C18 N2 C19 116.1(9) . .
C18 N2 Zn1 125.5(7) . .
C19 N2 Zn1 118.1(8) . .
C2 C1 C5 108.0 . .
C2 C1 C6 123.9(7) . .
C5 C1 C6 128.1(7) . .
C2 C1 Fe1 70.1(3) . .
C5 C1 Fe1 69.3(3) . .
C6 C1 Fe1 126.7(6) . .
C1 C2 C3 108.0 . .
C1 C2 Fe1 69.3(3) . .
C3 C2 Fe1 69.7(3) . .
C4 C3 C2 108.0 . .
C4 C3 Fe1 69.3(3) . .
C2 C3 Fe1 69.8(3) . .
C3 C4 C5 108.0 . .
C3 C4 Fe1 70.1(3) . .
C5 C4 Fe1 69.4(3) . .
C1 C5 C4 108.0 . .
C1 C5 Fe1 69.9(3) . .
C4 C5 Fe1 69.8(3) . .
C7 C6 C10 115.3(10) . .
C7 C6 C1 122.7(9) . .
C10 C6 C1 121.9(9) . .
C8 C7 C6 121.4(10) . .
N1 C8 C7 123.0(11) . .
N1 C9 C10 123.7(10) . .
C9 C10 C6 120.3(10) . .
C12 C11 C15 108.0 . .
C12 C11 C16 126.3(7) . .
C15 C11 C16 125.7(7) . .
C12 C11 Fe1 70.7(3) . 2
C15 C11 Fe1 69.0(3) . 2
C16 C11 Fe1 124.4(6) . 2
C13 C12 C11 108.0 . .
C13 C12 Fe1 70.1(3) . 2
C11 C12 Fe1 68.5(3) . 2
C14 C13 C12 108.0 . .
C14 C13 Fe1 68.8(3) . 2
C12 C13 Fe1 69.5(3) . 2
C15 C14 C13 108.0 . .
C15 C14 Fe1 68.6(3) . 2
C13 C14 Fe1 70.6(3) . 2
C14 C15 C11 108.0 . .
C14 C15 Fe1 70.4(3) . 2
C11 C15 Fe1 69.8(3) . 2
C20 C16 C17 116.3(10) . .
C20 C16 C11 121.9(9) . .
C17 C16 C11 121.8(9) . .
C18 C17 C16 119.4(10) . .
N2 C18 C17 124.4(10) . .
N2 C19 C20 123.4(11) . .
C19 C20 C16 120.4(10) . .

loop_
_geom_bond_atom_site_label_1
_geom_bond_atom_site_label_2
_geom_bond_distance
_geom_bond_site_symmetry_2
Zn1 N1 2.034(8) .
Zn1 N2 2.052(8) .
Zn1 Cl1 2.202(3) .
Zn1 Cl2 2.224(3) .
Fe1 C15 2.01(6) 2
Fe1 C11 2.024(7) 2
Fe1 C5 2.035(7) .
Fe1 C14 2.04(6) 2
Fe1 C4 2.040(7) .
Fe1 C1 2.042(7) .
Fe1 C3 2.050(7) .
Fe1 C2 2.052(7) .
Fe1 C12 2.05(3) 2
Fe1 C13 2.06(5) 2
N1 C9 1.340(13) .
N1 C8 1.346(13) .
N2 C18 1.330(12) .
N2 C19 1.347(13) .
C1 C2 1.4200 .
C1 C5 1.4200 .
C1 C6 1.465(11) .
C2 C3 1.4200 .
C3 C4 1.4200 .
C4 C5 1.4200 .
C6 C7 1.385(14) .
C6 C10 1.398(13) .
C7 C8 1.357(15) .
C9 C10 1.361(14) .
C11 C12 1.4200 .
C11 C15 1.4200 .
C11 C16 1.472(10) .
C11 Fe1 2.024(7) 2
C12 C13 1.4200 .
C12 Fe1 2.053(7) 2
C13 C14 1.4200 .
C13 Fe1 2.061(7) 2
C14 C15 1.4200 .
C14 Fe1 2.037(7) 2
C15 Fe1 2.014(7) 2
C16 C20 1.387(14) .
C16 C17 1.395(14) .
C17 C18 1.361(13) .
C19 C20 1.356(14) .
